data_1545255
loop_
_publ_author_name
'Gim\'enez-Marqu\'es, M\'onica'
'Calvo Galve, N\'estor'
'Palomino, Miguel'
'Valencia, Susana'
'Rey, Fernando'
'Sastre, Germ\'an'
'Vit\'orica-Yrez\'abal, I\~nigo J.'
'Jim\'enez-Ruiz, M\'onica'
'Rodr\'iguez-Velamaz\'an, J. Alberto'
'Gonz\'alez, Miguel A.'
'Jord\'a, Jos\'e L.'
'Coronado, Eugenio'
'Espallargas, Guillermo M\'inguez'

_publ_section_title
;
 Gas confinement in compartmentalized coordination polymers for highly
 selective sorption
;
_journal_issue 4
_journal_name_full 'Chem. Sci.'
_journal_page_first 3109
_journal_paper_doi 10.1039/C6SC05122G
_journal_volume 8
_journal_year 2017
_chemical_formula_moiety '0.5(C60 H60 Fe2 N48), 2(B1 F4)'
_chemical_formula_sum 'C30 H30 B2 F8 Fe N24'
_chemical_formula_weight 956.25
_space_group_crystal_system hexagonal
_space_group_IT_number 176
_space_group_name_Hall '-P 6c'
_space_group_name_H-M_alt 'P 63/m'
_symmetry_space_group_name_Hall '-P 6c'
_symmetry_space_group_name_H-M 'P 63/m'
_atom_sites_solution_hydrogens geom
_atom_sites_solution_primary heavy
_audit_creation_date 2016-05-31
_audit_creation_method
;
Olex2 1.2
(compiled 2016.02.19 svn.r3266 for OlexSys, GUI svn.r5155)
;
_audit_update_record
;
2016-10-13 deposited with the CCDC.
2017-02-13 downloaded from the CCDC.
;
_cell_angle_alpha 90
_cell_angle_beta 90
_cell_angle_gamma 120
_cell_formula_units_Z 2
_cell_length_a 10.4852(10)
_cell_length_b 10.4852(10)
_cell_length_c 23.308(3)
_cell_measurement_reflns_used 248
_cell_measurement_temperature 240.00(14)
_cell_measurement_theta_max 16.8120
_cell_measurement_theta_min 3.9740
_cell_volume 2219.2(4)
_computing_cell_refinement 'CrysAlisPro 1.171.38.41q (Rigaku OD, 2015)'
_computing_data_collection 'CrysAlisPro 1.171.38.41q (Rigaku OD, 2015)'
_computing_data_reduction 'CrysAlisPro 1.171.38.41q (Rigaku OD, 2015)'
_computing_molecular_graphics 'Olex2 (Dolomanov et al., 2009)'
_computing_publication_material 'Olex2 (Dolomanov et al., 2009)'
_computing_structure_refinement 'ShelXL (Sheldrick, 2015)'
_computing_structure_solution 'ShelXS (Sheldrick, 2008)'
_diffrn_ambient_environment N~2~
_diffrn_ambient_temperature 240.00(14)
_diffrn_detector 'CCD plate'
_diffrn_detector_area_resol_mean 16.0267
_diffrn_detector_type Sapphire3
_diffrn_measured_fraction_theta_full 0.933
_diffrn_measured_fraction_theta_max 0.998
_diffrn_measurement_details
;
List of Runs (angles in degrees, time in seconds):

  # Type    Start    End  Width  t~exp~   \w     \q     \k     \f   Frames
#--------------------------------------------------------------------------
  1  \w     -4.00  67.00   1.00   70.00    --   15.51  38.00  30.00   71
  2  \w    -17.00  22.00   1.00   70.00    --   15.51 -77.00 -90.00   39
;
_diffrn_measurement_device 'four-circle diffractometer'
_diffrn_measurement_device_type 'SuperNova, Single source at offset, Sapphire3'
_diffrn_measurement_method '\w scans'
_diffrn_orient_matrix_type 'CrysAlisPro convention (1999,Acta A55,543-557)'
_diffrn_orient_matrix_UB_11 -0.0026230000
_diffrn_orient_matrix_UB_12 -0.0670594000
_diffrn_orient_matrix_UB_13 -0.0070258000
_diffrn_orient_matrix_UB_21 0.0678509000
_diffrn_orient_matrix_UB_22 0.0395742000
_diffrn_orient_matrix_UB_23 -0.0149704000
_diffrn_orient_matrix_UB_31 0.0388104000
_diffrn_orient_matrix_UB_32 0.0048019000
_diffrn_orient_matrix_UB_33 0.0255336000
_diffrn_radiation_monochromator mirror
_diffrn_radiation_probe x-ray
_diffrn_radiation_type MoK\a
_diffrn_radiation_wavelength 0.71073
_diffrn_reflns_av_unetI/netI 0.2445
_diffrn_reflns_Laue_measured_fraction_full 0.933
_diffrn_reflns_Laue_measured_fraction_max 0.998
_diffrn_reflns_limit_h_max 10
_diffrn_reflns_limit_h_min -10
_diffrn_reflns_limit_k_max 12
_diffrn_reflns_limit_k_min 0
_diffrn_reflns_limit_l_max 28
_diffrn_reflns_limit_l_min -28
_diffrn_reflns_number 1400
_diffrn_reflns_point_group_measured_fraction_full 0.933
_diffrn_reflns_point_group_measured_fraction_max 0.998
_diffrn_reflns_theta_full 26.000
_diffrn_reflns_theta_max 25.345
_diffrn_reflns_theta_min 2.844
_diffrn_source 'micro-focus sealed X-ray tube'
_diffrn_source_type 'SuperNova (Mo) X-ray Source'
_exptl_absorpt_coefficient_mu 0.428
_exptl_absorpt_correction_T_max 1.00000
_exptl_absorpt_correction_T_min 0.95839
_exptl_absorpt_correction_type multi-scan
_exptl_absorpt_process_details
;
CrysAlisPro 1.171.38.41q (Rigaku Oxford Diffraction, 2015)
Empirical absorption correction using spherical harmonics,
 implemented in SCALE3 ABSPACK scaling algorithm.
;
_exptl_crystal_colour 'clear light white'
_exptl_crystal_colour_lustre clear
_exptl_crystal_colour_modifier light
_exptl_crystal_colour_primary white
_exptl_crystal_density_diffrn 1.431
_exptl_crystal_description plate
_exptl_crystal_F_000 972
_exptl_crystal_preparation ', Magnetic properties'
_exptl_crystal_size_max 0.05
_exptl_crystal_size_mid 0.05
_exptl_crystal_size_min 0.02
_refine_diff_density_max 1.200
_refine_diff_density_min -1.000
_refine_diff_density_rms 0.129
_refine_ls_extinction_method none
_refine_ls_goodness_of_fit_ref 1.055
_refine_ls_hydrogen_treatment constr
_refine_ls_matrix_type full
_refine_ls_number_parameters 113
_refine_ls_number_reflns 1400
_refine_ls_number_restraints 112
_refine_ls_restrained_S_all 1.036
_refine_ls_R_factor_all 0.2252
_refine_ls_R_factor_gt 0.1085
_refine_ls_shift/su_max 0.003
_refine_ls_shift/su_mean 0.000
_refine_ls_structure_factor_coef Fsqd
_refine_ls_weighting_details 'w=1/[\s^2^(Fo^2^)+(0.1104P)^2^] where P=(Fo^2^+2Fc^2^)/3'
_refine_ls_weighting_scheme calc
_refine_ls_wR_factor_gt 0.2302
_refine_ls_wR_factor_ref 0.3038
_reflns_Friedel_coverage 0.000
_reflns_number_gt 608
_reflns_number_total 1400
_reflns_threshold_expression 'I > 2\s(I)'
_cod_data_source_file c6sc05122g3.cif
_cod_data_source_block CCP-2_HS
_cod_depositor_comments 'Adding full bibliography for 1545255--1545262.cif.'
_cod_original_cell_volume 2219.2(5)
_cod_database_code 1545255
_shelxl_version_number 2014/6
_chemical_oxdiff_formula 'C10 N3 O3 H25 cl'
_shelx_space_group_comment
;
The symmetry employed for this shelxl refinement is uniquely defined
by the following loop, which should always be used as a source of
symmetry information in preference to the above space-group names.
They are only intended as comments.
;
_reflns_odcompleteness_completeness 99.73
_reflns_odcompleteness_iscentric 1
_reflns_odcompleteness_theta 24.97
_olex2_refinement_description
;
1. Twinned data refinement
 Scales: 0.620(8) 0.380(8)
2. Fixed Uiso
 At 1.2 times of:
  All C(H) groups, All C(H,H) groups
3. Restrained distances
 F2A-F1A
 2 with sigma of 0.02
 C1-C1_$1 \\sim C4_$1-C1_$1 \\sim C4_$1-C2_$1 \\sim C2-C2_$1 \\sim C4-C2 \\sim
C4-C1
 with sigma of 0.002
 F1-B0AA \\sim F2-B0AA
 with sigma of 0.002
 F2A-B0AA \\sim F1-B0AA \\sim F1A-B0AA \\sim F2-B0AA
 with sigma of 0.002
4. Uiso/Uaniso restraints and constraints
F1 \\sim F2 \\sim F2A \\sim F1A: within 2A with sigma of 0.002 and sigma for
terminal atoms of 0.004
5. Rigid body (RIGU) restrains
 C2, C4, C1, C3
 with sigma for 1-2 distances of 0.004 and sigma for 1-3 distances of 0.004
 N14, C8, N3, N7, N13
 with sigma for 1-2 distances of 0.004 and sigma for 1-3 distances of 0.004
 F2A, F1, F1A, B0AA, F2
 with sigma for 1-2 distances of 0.02 and sigma for 1-3 distances of 0.02
6. Others
 Sof(F1A)=1-FVAR(1)
 Sof(F2A)=0.33333*(1-FVAR(2))
 Sof(F2)=0.33333*FVAR(2)
 Sof(F1)=FVAR(1)
7.a Secondary CH2 refined with riding coordinates:
 C3(H3A,H3B)
7.b Aromatic/amide H refined with riding coordinates:
 C8(H8), C1(H1), C2(H2)
;
_olex2_date_sample_data_collection 2012-12-04
_olex2_submission_special_instructions 'No special instructions were received'
_oxdiff_exptl_absorpt_empirical_details
;
Empirical correction (ABSPACK) includes:
- Absorption correction using spherical harmonics
- Frame scaling
;
_oxdiff_exptl_absorpt_empirical_full_max 1.208
_oxdiff_exptl_absorpt_empirical_full_min 0.877

loop_
_space_group_symop_operation_xyz
'x, y, z'
'x-y, x, z+1/2'
'-y, x-y, z'
'-x, -y, z+1/2'
'-x+y, -x, z'
'y, -x+y, z+1/2'
'-x, -y, -z'
'-x+y, -x, -z-1/2'
'y, -x+y, -z'
'x, y, -z-1/2'
'x-y, x, -z'
'-y, x-y, -z-1/2'

loop_
_atom_site_label
_atom_site_type_symbol
_atom_site_fract_x
_atom_site_fract_y
_atom_site_fract_z
_atom_site_U_iso_or_equiv
_atom_site_adp_type
_atom_site_occupancy
_atom_site_site_symmetry_order
_atom_site_calc_flag
_atom_site_refinement_flags_posn
_atom_site_refinement_flags_adp
_atom_site_refinement_flags_occupancy
_atom_site_disorder_assembly
_atom_site_disorder_group
Fe1 Fe 0.0000 0.0000 0.5000 0.0367(10) Uani 1 6 d S T P . .
N14 N -0.1423(9) -0.1858(9) 0.5527(3) 0.041(2) Uani 1 1 d . U . . .
N3 N -0.3230(9) -0.3513(9) 0.6017(3) 0.046(2) Uani 1 1 d . U . . .
N7 N -0.2034(12) -0.3578(11) 0.6172(4) 0.075(3) Uani 1 1 d . U . . .
C8 C -0.2881(12) -0.2515(10) 0.5621(4) 0.044(3) Uani 1 1 d . U . . .
H8 H -0.3538 -0.2292 0.5433 0.053 Uiso 1 1 calc R . . . .
N13 N -0.0948(10) -0.2563(11) 0.5881(4) 0.066(3) Uani 1 1 d . U . . .
C3 C -0.4690(11) -0.4567(12) 0.6258(4) 0.056(3) Uani 1 1 d . U . . .
H3A H -0.4980 -0.5564 0.6127 0.067 Uiso 1 1 calc R . . . .
H3B H -0.5423 -0.4323 0.6118 0.067 Uiso 1 1 calc R . . . .
C4 C -0.4663(11) -0.4530(8) 0.6900(4) 0.045(3) Uani 1 1 d D U . . .
C1 C -0.4913(13) -0.5743(12) 0.72070(13) 0.066(4) Uani 1 1 d D U . . .
H1 H -0.5088 -0.6598 0.7010 0.079 Uiso 1 1 calc R . . . .
C2 C -0.4427(14) -0.3320(13) 0.72070(13) 0.069(3) Uani 1 1 d D U . . .
H2 H -0.4260 -0.2468 0.7010 0.082 Uiso 1 1 calc R . . . .
F1 F -0.3411(12) -0.5408(10) 0.4996(4) 0.117(4) Uani 0.865(7) 1 d D U . A 1
F2 F -0.3333 -0.6667 0.4338(7) 0.135(4) Uani 0.865(7) 3 d DS TU P A 1
B0AA B -0.3333 -0.6667 0.4927(7) 0.089(9) Uani 1 3 d DS TU P . .
F2A F -0.332(9) -0.535(4) 0.4891(16) 0.127(4) Uani 0.045(2) 1 d D U . A 2
F1A F -0.3333 -0.6667 0.5516(8) 0.130(4) Uani 0.40(2) 3 d DS TU P A 2

loop_
_atom_site_aniso_label
_atom_site_aniso_U_11
_atom_site_aniso_U_22
_atom_site_aniso_U_33
_atom_site_aniso_U_23
_atom_site_aniso_U_13
_atom_site_aniso_U_12
Fe1 0.0382(13) 0.0382(13) 0.0337(17) 0.000 0.000 0.0191(7)
N14 0.043(4) 0.037(5) 0.040(4) 0.001(4) -0.003(4) 0.018(4)
N3 0.044(5) 0.048(5) 0.041(4) 0.011(4) 0.000(4) 0.019(4)
N7 0.054(5) 0.081(7) 0.088(6) 0.049(6) 0.008(5) 0.033(5)
C8 0.044(5) 0.047(6) 0.040(5) 0.011(4) 0.001(4) 0.022(5)
N13 0.047(5) 0.072(7) 0.077(6) 0.037(5) 0.006(4) 0.028(4)
C3 0.045(7) 0.060(7) 0.041(4) 0.008(4) 0.002(4) 0.011(6)
C4 0.035(6) 0.056(6) 0.034(4) 0.003(4) -0.001(4) 0.015(5)
C1 0.094(10) 0.055(6) 0.038(5) -0.001(4) 0.002(5) 0.028(6)
C2 0.085(10) 0.073(7) 0.051(6) -0.004(5) -0.010(6) 0.042(7)
F1 0.120(5) 0.111(6) 0.146(8) -0.005(3) 0.003(3) 0.077(4)
F2 0.128(6) 0.128(6) 0.147(9) 0.000 0.000 0.064(3)
B0AA 0.104(13) 0.104(13) 0.060(15) 0.000 0.000 0.052(7)
F2A 0.123(6) 0.120(6) 0.146(8) -0.002(3) 0.001(3) 0.068(4)
F1A 0.122(6) 0.122(6) 0.146(8) 0.000 0.000 0.061(3)

loop_
_atom_type_symbol
_atom_type_description
_atom_type_scat_dispersion_real
_atom_type_scat_dispersion_imag
_atom_type_scat_source
C C 0.0033 0.0016 'International Tables Vol C Tables 4.2.6.8 and 6.1.1.4'
H H 0.0000 0.0000 'International Tables Vol C Tables 4.2.6.8 and 6.1.1.4'
B B 0.0013 0.0007 'International Tables Vol C Tables 4.2.6.8 and 6.1.1.4'
F F 0.0171 0.0103 'International Tables Vol C Tables 4.2.6.8 and 6.1.1.4'
Fe Fe 0.3463 0.8444 'International Tables Vol C Tables 4.2.6.8 and 6.1.1.4'
N N 0.0061 0.0033 'International Tables Vol C Tables 4.2.6.8 and 6.1.1.4'

loop_
_geom_angle_atom_site_label_1
_geom_angle_atom_site_label_2
_geom_angle_atom_site_label_3
_geom_angle
_geom_angle_site_symmetry_1
_geom_angle_site_symmetry_3
N14 Fe1 N14 180.0(3) 9_556 3
N14 Fe1 N14 89.4(3) 5 7_556
N14 Fe1 N14 90.6(3) 9_556 7_556
N14 Fe1 N14 90.6(3) 11_556 7_556
N14 Fe1 N14 90.6(3) 3 .
N14 Fe1 N14 89.4(3) 11_556 .
N14 Fe1 N14 89.4(3) 9_556 5
N14 Fe1 N14 90.6(3) 9_556 11_556
N14 Fe1 N14 90.6(3) 3 5
N14 Fe1 N14 89.4(3) 9_556 .
N14 Fe1 N14 180.0(3) 11_556 5
N14 Fe1 N14 89.4(3) 3 11_556
N14 Fe1 N14 90.6(3) 5 .
N14 Fe1 N14 89.4(3) 3 7_556
N14 Fe1 N14 180.0 7_556 .
C8 N14 Fe1 130.9(7) . .
C8 N14 N13 104.7(8) . .
N13 N14 Fe1 124.2(6) . .
N7 N3 C3 120.4(9) . .
C8 N3 N7 109.7(9) . .
C8 N3 C3 129.8(10) . .
N13 N7 N3 106.2(8) . .
N14 C8 H8 125.7 . .
N3 C8 N14 108.6(9) . .
N3 C8 H8 125.7 . .
N7 N13 N14 110.7(8) . .
N3 C3 H3A 109.4 . .
N3 C3 H3B 109.4 . .
N3 C3 C4 111.2(8) . .
H3A C3 H3B 108.0 . .
C4 C3 H3A 109.4 . .
C4 C3 H3B 109.4 . .
C1 C4 C3 120.4(7) . .
C1 C4 C2 116.9(8) . .
C2 C4 C3 122.7(7) . .
C4 C1 H1 119.2 . .
C1 C1 C4 121.5(4) 10_557 .
C1 C1 H1 119.2 10_557 .
C4 C2 C2 121.5(4) . 10_557
C4 C2 H2 119.2 . .
C2 C2 H2 119.2 10_557 .
F1 B0AA F1 118.6(3) 3_445 .
F1 B0AA F1 118.6(3) 5_545 3_445
F1 B0AA F1 118.6(3) 5_545 .
F1 B0AA F2 96.7(8) 5_545 .
F1 B0AA F2 96.7(8) . .
F1 B0AA F2 96.7(8) 3_445 .
F2A B0AA F2A 119.6(3) 5_545 .
F2A B0AA F2A 119.6(3) 5_545 3_445
F2A B0AA F2A 119.6(3) 3_445 .
F2A B0AA F1A 93.4(14) 5_545 .
F2A B0AA F1A 93.4(14) 3_445 .
F2A B0AA F1A 93.4(14) . .

loop_
_geom_bond_atom_site_label_1
_geom_bond_atom_site_label_2
_geom_bond_distance
_geom_bond_site_symmetry_2
Fe1 N14 2.150(8) 9_556
Fe1 N14 2.150(8) .
Fe1 N14 2.150(8) 3
Fe1 N14 2.150(8) 7_556
Fe1 N14 2.150(8) 11_556
Fe1 N14 2.150(8) 5
N14 C8 1.343(12) .
N14 N13 1.358(10) .
N3 N7 1.339(12) .
N3 C8 1.303(11) .
N3 C3 1.479(12) .
N7 N13 1.296(12) .
C8 H8 0.9400 .
C3 H3A 0.9800 .
C3 H3B 0.9800 .
C3 C4 1.498(12) .
C4 C1 1.366(6) .
C4 C2 1.366(6) .
C1 C1 1.366(6) 10_557
C1 H1 0.9400 .
C2 C2 1.366(6) 10_557
C2 H2 0.9400 .
F1 B0AA 1.372(8) .
F2 B0AA 1.373(8) .
B0AA F1 1.372(8) 5_545
B0AA F1 1.372(8) 3_445
B0AA F2A 1.373(8) .
B0AA F2A 1.373(8) 3_445
B0AA F2A 1.373(8) 5_545
B0AA F1A 1.373(8) .

loop_
_geom_torsion_atom_site_label_1
_geom_torsion_atom_site_label_2
_geom_torsion_atom_site_label_3
_geom_torsion_atom_site_label_4
_geom_torsion
_geom_torsion_site_symmetry_4
Fe1 N14 C8 N3 -173.9(6) .
Fe1 N14 N13 N7 175.9(7) .
N3 N7 N13 N14 -1.6(14) .
N3 C3 C4 C1 -116.3(11) .
N3 C3 C4 C2 65.1(14) .
N7 N3 C8 N14 -2.7(12) .
N7 N3 C3 C4 55.6(13) .
C8 N14 N13 N7 -0.1(12) .
C8 N3 N7 N13 2.7(13) .
C8 N3 C3 C4 -130.1(11) .
N13 N14 C8 N3 1.7(11) .
C3 N3 N7 N13 178.0(9) .
C3 N3 C8 N14 -177.5(9) .
C3 C4 C1 C1 -179.2(6) 10_557
C3 C4 C2 C2 179.1(7) 10_557
C1 C4 C2 C2 0.6(13) 10_557
C2 C4 C1 C1 -0.6(13) 10_557

loop_
_twin_individual_id
_twin_individual_mass_fraction_refined
1 0.620(8)
2 0.380(8)
